data_4027600
loop_
_publ_author_name
'Mikhail V. Varaksin'
'Irina A. Utepova'
'Oleg N. Chupakhin'
'Valery N. Charushin'

_publ_section_title
;
 Palladium(II)-Catalyzed Oxidative C-H/C-H Coupling and Eliminative SNH
 Reactions in Direct Functionalization of Imidazole Oxides with Indoles
;
_journal_name_full 'Journal of Organic Chemistry'
_journal_page_first 9087
_journal_page_last 9093
_journal_paper_doi 10.1021/jo301618b
_journal_volume 77
_journal_year 2012
_chemical_formula_moiety 'C20 H19 N3 O'
_chemical_formula_sum 'C20 H19 N3 O'
_chemical_formula_weight 317.38
_chemical_name_systematic
;
?
;
_space_group_IT_number 14
_symmetry_cell_setting monoclinic
_symmetry_space_group_name_Hall '-P 2ybc'
_symmetry_space_group_name_H-M 'P 1 21/c 1'
_atom_sites_solution_hydrogens geom
_atom_sites_solution_primary direct
_atom_sites_solution_secondary difmap
_audit_creation_method SHELXL-97
_cell_angle_alpha 90.00
_cell_angle_beta 101.028(8)
_cell_angle_gamma 90.00
_cell_formula_units_Z 4
_cell_length_a 8.7269(11)
_cell_length_b 19.5851(17)
_cell_length_c 10.0288(6)
_cell_measurement_reflns_used 1475
_cell_measurement_temperature 295(2)
_cell_measurement_theta_max 26.38
_cell_measurement_theta_min 2.93
_cell_volume 1682.4(3)
_computing_cell_refinement
;
CrysAlis RED, Oxford Diffraction Ltd.,
Version 1.171.29.9 (release 23-03-2006 CrysAlis171 .NET)
(compiled Mar 23 2006,23:39:28)
;
_computing_data_collection
;
CrysAlis CCD, Oxford Diffraction Ltd.,
Version 1.171.29.9 (release 23-03-2006 CrysAlis171 .NET)
(compiled Mar 23 2006,23:39:28)
;
_computing_data_reduction
;
CrysAlis RED, Oxford Diffraction Ltd.,
Version 1.171.29.9 (release 23-03-2006 CrysAlis171 .NET)
(compiled Mar 23 2006,23:39:28)
;
_computing_molecular_graphics 'Bruker SHELXTL'
_computing_publication_material 'Bruker SHELXTL'
_computing_structure_refinement 'SHELXL-97 (Sheldrick, 1997)'
_computing_structure_solution 'SHELXS-97 (Sheldrick, 1990)'
_diffrn_ambient_temperature 293(2)
_diffrn_measured_fraction_theta_full 0.985
_diffrn_measured_fraction_theta_max 0.985
_diffrn_measurement_device_type 'Xcalibur S CCD'
_diffrn_measurement_method 'omega scans'
_diffrn_radiation_monochromator graphite
_diffrn_radiation_source 'fine-focus sealed tube'
_diffrn_radiation_type MoK\a
_diffrn_radiation_wavelength 0.71073
_diffrn_reflns_av_R_equivalents 0.0317
_diffrn_reflns_av_sigmaI/netI 0.0913
_diffrn_reflns_limit_h_max 10
_diffrn_reflns_limit_h_min -10
_diffrn_reflns_limit_k_max 24
_diffrn_reflns_limit_k_min -24
_diffrn_reflns_limit_l_max 12
_diffrn_reflns_limit_l_min -10
_diffrn_reflns_number 7509
_diffrn_reflns_theta_full 26.38
_diffrn_reflns_theta_max 26.38
_diffrn_reflns_theta_min 2.93
_diffrn_standards_decay_% 0
_diffrn_standards_interval_count 0
_diffrn_standards_interval_time 0
_diffrn_standards_number 0
_exptl_absorpt_coefficient_mu 0.079
_exptl_absorpt_correction_type none
_exptl_crystal_colour light_yellow
_exptl_crystal_density_diffrn 1.253
_exptl_crystal_description prism
_exptl_crystal_F_000 672
_exptl_crystal_size_max 0.25
_exptl_crystal_size_mid 0.20
_exptl_crystal_size_min 0.15
_refine_diff_density_max 0.111
_refine_diff_density_min -0.147
_refine_diff_density_rms 0.029
_refine_ls_extinction_method none
_refine_ls_goodness_of_fit_ref 0.987
_refine_ls_hydrogen_treatment mixed
_refine_ls_matrix_type full
_refine_ls_number_parameters 260
_refine_ls_number_reflns 3396
_refine_ls_number_restraints 0
_refine_ls_restrained_S_all 0.987
_refine_ls_R_factor_all 0.1020
_refine_ls_R_factor_gt 0.0325
_refine_ls_shift/su_max 0.000
_refine_ls_shift/su_mean 0.000
_refine_ls_structure_factor_coef Fsqd
_refine_ls_weighting_details 'calc w=1/[\s^2^(Fo^2^)+(0.0020P)^2^+0.0000P] where P=(Fo^2^+2Fc^2^)/3'
_refine_ls_weighting_scheme calc
_refine_ls_wR_factor_gt 0.0365
_refine_ls_wR_factor_ref 0.0390
_reflns_number_gt 1475
_reflns_number_total 3396
_reflns_threshold_expression >2sigma(I)
_cod_data_source_file jo301618b_si_002_1.cif
_cod_data_source_block dc
_cod_database_code 4027600

loop_
_symmetry_equiv_pos_as_xyz
'x, y, z'
'-x, y+1/2, -z+1/2'
'-x, -y, -z'
'x, -y-1/2, z-1/2'

loop_
_atom_site_label
_atom_site_type_symbol
_atom_site_fract_x
_atom_site_fract_y
_atom_site_fract_z
_atom_site_U_iso_or_equiv
_atom_site_adp_type
_atom_site_occupancy
_atom_site_symmetry_multiplicity
_atom_site_calc_flag
_atom_site_refinement_flags
O1 O 0.16526(13) 0.37894(5) 0.18003(9) 0.0597(3) Uani 1 1 d .
N2 N 0.28615(15) 0.34856(6) 0.24650(11) 0.0434(3) Uani 1 1 d .
N3 N 0.52649(13) 0.33673(6) 0.39022(10) 0.0422(3) Uani 1 1 d .
N1 N 0.03045(14) 0.18441(7) 0.02376(12) 0.0513(4) Uani 1 1 d .
C11 C 0.47300(17) 0.27804(7) 0.34259(12) 0.0373(4) Uani 1 1 d .
C7 C 0.21413(17) 0.23120(7) 0.18463(14) 0.0399(4) Uani 1 1 d .
C15 C 0.57082(16) 0.21634(7) 0.36815(14) 0.0364(4) Uani 1 1 d .
C1 C 0.06872(18) 0.13551(8) 0.12308(16) 0.0463(4) Uani 1 1 d .
C12 C 0.41490(18) 0.38838(7) 0.33314(14) 0.0417(4) Uani 1 1 d .
C10 C 0.31891(18) 0.28246(7) 0.25376(13) 0.0381(4) Uani 1 1 d .
C8 C 0.1155(2) 0.24111(8) 0.06188(17) 0.0485(5) Uani 1 1 d .
C20 C 0.57924(19) 0.17127(7) 0.26337(16) 0.0440(4) Uani 1 1 d .
C6 C 0.18486(17) 0.16307(7) 0.22632(14) 0.0404(4) Uani 1 1 d .
C16 C 0.6684(2) 0.20639(8) 0.49252(16) 0.0515(5) Uani 1 1 d .
C5 C 0.2409(2) 0.12235(8) 0.34010(17) 0.0515(5) Uani 1 1 d .
C18 C 0.7812(2) 0.10880(9) 0.4059(2) 0.0611(5) Uani 1 1 d .
C19 C 0.6843(2) 0.11825(8) 0.28198(19) 0.0574(5) Uani 1 1 d .
C2 C 0.0126(2) 0.06971(9) 0.1281(2) 0.0613(5) Uani 1 1 d .
C4 C 0.1837(2) 0.05704(9) 0.3446(2) 0.0656(6) Uani 1 1 d .
C17 C 0.7720(2) 0.15256(9) 0.5108(2) 0.0624(5) Uani 1 1 d .
C13 C 0.34715(17) 0.42472(6) 0.44187(13) 0.0572(5) Uani 1 1 d .
H13A H 0.3017 0.3918 0.4937 0.086 Uiso 1 1 calc R
H13B H 0.2683 0.4563 0.4000 0.086 Uiso 1 1 calc R
H13C H 0.4285 0.4491 0.5009 0.086 Uiso 1 1 calc R
C14 C 0.48581(18) 0.43575(7) 0.24208(14) 0.0621(5) Uani 1 1 d .
H14A H 0.5283 0.4093 0.1772 0.093 Uiso 1 1 calc R
H14B H 0.5674 0.4622 0.2962 0.093 Uiso 1 1 calc R
H14C H 0.4067 0.4658 0.1950 0.093 Uiso 1 1 calc R
C3 C 0.0711(2) 0.03116(10) 0.2394(2) 0.0720(6) Uani 1 1 d .
C9 C -0.07640(18) 0.17501(7) -0.10612(14) 0.0749(6) Uani 1 1 d .
H9A H -0.0901 0.2177 -0.1540 0.112 Uiso 1 1 calc R
H9B H -0.1755 0.1593 -0.0902 0.112 Uiso 1 1 calc R
H9C H -0.0338 0.1419 -0.1595 0.112 Uiso 1 1 calc R
H5 H 0.3218(15) 0.1402(6) 0.4157(12) 0.051(5) Uiso 1 1 d .
H8 H 0.1086(15) 0.2804(6) 0.0062(11) 0.049(5) Uiso 1 1 d .
H20 H 0.5127(14) 0.1777(5) 0.1763(11) 0.043(4) Uiso 1 1 d .
H18 H 0.8575(17) 0.0711(6) 0.4154(12) 0.072(5) Uiso 1 1 d .
H16 H 0.6613(14) 0.2394(6) 0.5666(11) 0.059(5) Uiso 1 1 d .
H2 H -0.0660(17) 0.0534(7) 0.0532(12) 0.068(5) Uiso 1 1 d .
H17 H 0.8402(18) 0.1465(7) 0.5942(14) 0.078(6) Uiso 1 1 d .
H19 H 0.6974(15) 0.0884(6) 0.2051(12) 0.073(5) Uiso 1 1 d .
H3 H 0.0335(17) -0.0129(7) 0.2515(13) 0.077(6) Uiso 1 1 d .
H4 H 0.2259(16) 0.0290(7) 0.4231(12) 0.072(5) Uiso 1 1 d .

loop_
_atom_site_aniso_label
_atom_site_aniso_U_11
_atom_site_aniso_U_22
_atom_site_aniso_U_33
_atom_site_aniso_U_23
_atom_site_aniso_U_13
_atom_site_aniso_U_12
O1 0.0481(9) 0.0513(7) 0.0716(7) 0.0065(5) -0.0089(6) 0.0105(6)
N2 0.0376(10) 0.0418(8) 0.0483(8) -0.0002(7) 0.0020(7) 0.0007(8)
N3 0.0367(9) 0.0374(7) 0.0506(8) -0.0059(6) 0.0038(6) -0.0032(7)
N1 0.0358(10) 0.0645(9) 0.0502(9) -0.0176(8) -0.0006(7) -0.0062(8)
C11 0.0370(12) 0.0378(9) 0.0369(10) -0.0003(8) 0.0065(8) -0.0035(9)
C7 0.0342(12) 0.0414(10) 0.0419(10) -0.0065(8) 0.0017(8) -0.0036(8)
C15 0.0338(11) 0.0350(9) 0.0397(9) -0.0012(8) 0.0052(8) -0.0023(8)
C1 0.0401(12) 0.0453(10) 0.0559(11) -0.0178(9) 0.0155(9) -0.0098(9)
C12 0.0386(11) 0.0338(8) 0.0518(10) -0.0032(8) 0.0066(9) -0.0034(9)
C10 0.0414(12) 0.0307(8) 0.0410(9) 0.0019(8) 0.0049(8) -0.0014(8)
C8 0.0409(13) 0.0506(11) 0.0511(12) -0.0034(10) 0.0016(9) -0.0017(9)
C20 0.0443(13) 0.0432(10) 0.0429(11) 0.0005(9) 0.0039(9) 0.0022(9)
C6 0.0365(12) 0.0388(9) 0.0471(10) -0.0086(8) 0.0112(8) -0.0039(9)
C16 0.0548(14) 0.0513(11) 0.0459(11) -0.0025(9) 0.0029(10) 0.0085(10)
C5 0.0565(14) 0.0437(11) 0.0563(12) -0.0055(10) 0.0153(10) -0.0073(10)
C18 0.0575(15) 0.0503(12) 0.0770(15) 0.0056(11) 0.0164(12) 0.0189(11)
C19 0.0597(15) 0.0516(11) 0.0625(13) -0.0073(11) 0.0158(11) 0.0049(10)
C2 0.0504(15) 0.0618(13) 0.0756(14) -0.0311(12) 0.0220(12) -0.0158(11)
C4 0.0746(17) 0.0480(13) 0.0775(15) 0.0036(12) 0.0230(12) -0.0080(11)
C17 0.0567(15) 0.0707(13) 0.0542(13) 0.0148(11) -0.0034(10) 0.0135(11)
C13 0.0568(14) 0.0525(10) 0.0642(11) -0.0103(9) 0.0163(9) -0.0014(9)
C14 0.0684(14) 0.0483(10) 0.0747(11) 0.0043(9) 0.0265(10) -0.0107(9)
C3 0.0746(18) 0.0448(12) 0.1050(18) -0.0190(13) 0.0388(14) -0.0219(12)
C9 0.0498(14) 0.1021(14) 0.0633(11) -0.0314(10) -0.0129(10) -0.0030(10)

loop_
_atom_type_symbol
_atom_type_description
_atom_type_scat_dispersion_real
_atom_type_scat_dispersion_imag
_atom_type_scat_source
C C 0.0033 0.0016 'International Tables Vol C Tables 4.2.6.8 and 6.1.1.4'
H H 0.0000 0.0000 'International Tables Vol C Tables 4.2.6.8 and 6.1.1.4'
N N 0.0061 0.0033 'International Tables Vol C Tables 4.2.6.8 and 6.1.1.4'
O O 0.0106 0.0060 'International Tables Vol C Tables 4.2.6.8 and 6.1.1.4'

loop_
_geom_angle_atom_site_label_1
_geom_angle_atom_site_label_2
_geom_angle_atom_site_label_3
_geom_angle
O1 N2 C10 129.03(12)
O1 N2 C12 120.70(11)
C10 N2 C12 110.26(12)
C11 N3 C12 107.87(12)
C8 N1 C1 108.87(13)
C8 N1 C9 125.36(14)
C1 N1 C9 125.64(13)
N3 C11 C10 113.26(12)
N3 C11 C15 120.47(14)
C10 C11 C15 125.98(13)
C8 C7 C6 106.05(13)
C8 C7 C10 124.24(14)
C6 C7 C10 129.67(13)
C16 C15 C20 118.79(15)
C16 C15 C11 120.59(13)
C20 C15 C11 120.25(13)
N1 C1 C2 129.52(16)
N1 C1 C6 107.80(13)
C2 C1 C6 122.67(17)
N3 C12 N2 103.82(11)
N3 C12 C13 111.74(12)
N2 C12 C13 108.00(12)
N3 C12 C14 110.23(12)
N2 C12 C14 108.44(11)
C13 C12 C14 114.03(11)
N2 C10 C7 122.91(14)
N2 C10 C11 104.73(12)
C7 C10 C11 132.37(13)
N1 C8 C7 110.71(14)
N1 C8 H8 122.2(8)
C7 C8 H8 127.0(8)
C19 C20 C15 120.63(16)
C19 C20 H20 119.7(7)
C15 C20 H20 119.7(7)
C5 C6 C1 118.01(14)
C5 C6 C7 135.43(14)
C1 C6 C7 106.55(13)
C17 C16 C15 120.20(16)
C17 C16 H16 122.0(7)
C15 C16 H16 117.8(7)
C4 C5 C6 118.91(17)
C4 C5 H5 120.7(7)
C6 C5 H5 120.4(7)
C17 C18 C19 119.53(18)
C17 C18 H18 122.1(8)
C19 C18 H18 118.3(8)
C20 C19 C18 120.22(17)
C20 C19 H19 120.9(8)
C18 C19 H19 118.7(8)
C3 C2 C1 117.78(18)
C3 C2 H2 123.4(8)
C1 C2 H2 118.8(8)
C5 C4 C3 121.38(18)
C5 C4 H4 117.9(9)
C3 C4 H4 120.7(9)
C18 C17 C16 120.62(18)
C18 C17 H17 119.0(9)
C16 C17 H17 120.3(9)
C12 C13 H13A 109.5
C12 C13 H13B 109.5
H13A C13 H13B 109.5
C12 C13 H13C 109.5
H13A C13 H13C 109.5
H13B C13 H13C 109.5
C12 C14 H14A 109.5
C12 C14 H14B 109.5
H14A C14 H14B 109.5
C12 C14 H14C 109.5
H14A C14 H14C 109.5
H14B C14 H14C 109.5
C2 C3 C4 121.22(18)
C2 C3 H3 121.9(9)
C4 C3 H3 116.8(9)
N1 C9 H9A 109.5
N1 C9 H9B 109.5
H9A C9 H9B 109.5
N1 C9 H9C 109.5
H9A C9 H9C 109.5
H9B C9 H9C 109.5

loop_
_geom_bond_atom_site_label_1
_geom_bond_atom_site_label_2
_geom_bond_distance
O1 N2 1.2816(13)
N2 C10 1.3247(15)
N2 C12 1.5007(16)
N3 C11 1.2969(15)
N3 C12 1.4442(16)
N1 C8 1.3499(17)
N1 C1 1.3762(16)
N1 C9 1.4613(16)
C11 C10 1.4667(18)
C11 C15 1.4734(18)
C7 C8 1.3741(18)
C7 C6 1.4356(16)
C7 C10 1.4430(18)
C15 C16 1.3829(18)
C15 C20 1.3851(17)
C1 C2 1.3829(19)
C1 C6 1.4104(18)
C12 C13 1.5139(15)
C12 C14 1.5145(16)
C8 H8 0.946(10)
C20 C19 1.374(2)
C20 H20 0.960(11)
C6 C5 1.4013(19)
C16 C17 1.378(2)
C16 H16 0.996(11)
C5 C4 1.3768(19)
C5 H5 0.995(12)
C18 C17 1.371(2)
C18 C19 1.376(2)
C18 H18 0.986(13)
C19 H19 0.991(12)
C2 C3 1.363(2)
C2 H2 0.969(13)
C4 C3 1.393(2)
C4 H4 0.972(12)
C17 H17 0.937(14)
C13 H13A 0.9600
C13 H13B 0.9600
C13 H13C 0.9600
C14 H14A 0.9600
C14 H14B 0.9600
C14 H14C 0.9600
C3 H3 0.939(13)
C9 H9A 0.9600
C9 H9B 0.9600
C9 H9C 0.9600
